data_4114836
loop_
_publ_author_name
'Yoshiaki Tanabe'
'Shigeki Kuwata'
'Youichi Ishii'

_publ_contact_author_address
;
    Department of Chemistry and Biotechnology
    Graduate School of Engineering, The University of Tokyo
    Honogo 7-3-1, Bunkyo-ku, Tokyo 113-8656 Japan
;
_publ_contact_author_email 'ishii@chembio.t.u-tokyo.ac.jp '
_publ_contact_author_fax +81-03-5841-7265
_publ_contact_author_name 'Prof. Youichi Ishii'
_publ_contact_author_phone +81-03-5841-7264
_publ_section_title
;
 Syntheses and Skeletal Transformations of NCNH- and NCN-Bridged
 Tetrairidium(III) Cages
;
_journal_name_full 'Journal of the American Chemical Society'
_journal_page_first 6528
_journal_page_last 6529
_journal_paper_doi 10.1021/ja017436e
_journal_volume 124
_journal_year 2002
_chemical_formula_sum 'C44 H60 Ir4 N8'
_chemical_formula_weight 1469.89
_space_group_IT_number 121
_symmetry_cell_setting tetragonal
_symmetry_Int_Tables_number 121
_symmetry_space_group_name_Hall 'I -4 2'
_symmetry_space_group_name_H-M 'I -4 2 m'
_audit_creation_date 'Mon Oct 29 180535 2001'
_audit_creation_method 'by teXsan'
_audit_update_record 'Wed Oct 31 180000 2001'
_cell_angle_alpha 90
_cell_angle_beta 90
_cell_angle_gamma 90
_cell_formula_units_Z 2
_cell_length_a 11.967(2)
_cell_length_b 11.9674
_cell_length_c 15.248(5)
_cell_measurement_reflns_used 25
_cell_measurement_temperature 294.2
_cell_measurement_theta_max 20.0
_cell_measurement_theta_min 19.8
_cell_volume 2183.7(8)
_computing_cell_refinement 'MSC/AFC Diffractometer Control'
_computing_data_collection 'MSC/AFC Diffractometer Control'
_computing_data_reduction 'teXsan Ver. 1.11'
_computing_publication_material 'teXsan Ver. 1.11'
_computing_structure_refinement 'teXsan Ver. 1.10'
_computing_structure_solution SIR92
_diffrn_measurement_device_type 'Rigaku AFC7R'
_diffrn_measurement_method \w-2\q
_diffrn_radiation_type 'Mo K\a'
_diffrn_radiation_wavelength 0.7107
_diffrn_reflns_av_R_equivalents 0.051
_diffrn_reflns_limit_h_max 0
_diffrn_reflns_limit_h_min 0
_diffrn_reflns_limit_k_max 0
_diffrn_reflns_limit_k_min 0
_diffrn_reflns_limit_l_max 0
_diffrn_reflns_limit_l_min 0
_diffrn_reflns_number 5267
_diffrn_standards_decay_% 0.14
_diffrn_standards_interval_count 150
_diffrn_standards_number 3
_exptl_absorpt_coefficient_mu 12.224
_exptl_absorpt_correction_T_max 0.996
_exptl_absorpt_correction_T_min 0.444
_exptl_absorpt_correction_type psi-scan
_exptl_absorpt_process_details '(North, Phillips & Mathews, 1968)'
_exptl_crystal_colour red
_exptl_crystal_density_diffrn 2.235
_exptl_crystal_description prismatic
_exptl_crystal_size_max 0.400
_exptl_crystal_size_mid 0.300
_exptl_crystal_size_min 0.250
_refine_diff_density_max 3.07
_refine_diff_density_min -2.33
_refine_ls_abs_structure_Flack 0.09(4)
_refine_ls_extinction_coef 38.98700
_refine_ls_extinction_method
;
    Zachariasen(1967) type 2 gaussian isotropic
;
_refine_ls_goodness_of_fit_ref 0.979
_refine_ls_hydrogen_treatment refall
_refine_ls_number_parameters 85
_refine_ls_number_reflns 1268
_refine_ls_R_factor_gt 0.0250
_refine_ls_shift/su_max 0.0120
_refine_ls_structure_factor_coef Fsqd
_refine_ls_weighting_details
;
w = 1/[\s^2^(Fo^2^) + (0.05000(Max(Fo^2^,0) + 2Fc^2^)/3)^2^]
;
_refine_ls_weighting_scheme calc
_refine_ls_wR_factor_ref 0.0320
_reflns_number_gt 1268
_reflns_number_total 0
_reflns_threshold_expression F^2^>2.0\s(F^2^)
_cod_data_source_file ja017436e_3.cif
_cod_data_source_block '[Cp*Ir(NCN)]4'
_cod_depositor_comments
;
Luca 25/2/2014
Corrected the occupancies
;
_cod_original_cell_volume 2183.7(6)
_cod_original_formula_sum 'C44 H60 Ir4 N8 '
_cod_database_code 4114836

loop_
_symmetry_equiv_pos_as_xyz
x,y,z
-x,-y,z
-x,y,-z
x,-y,-z
-y,x,-z
y,-x,-z
y,x,z
-y,-x,z
1/2+x,1/2+y,1/2+z
1/2-x,1/2-y,1/2+z
1/2-x,1/2+y,1/2-z
1/2+x,1/2-y,1/2-z
1/2-y,1/2+x,1/2-z
1/2+y,1/2-x,1/2-z
1/2+y,1/2+x,1/2+z
1/2-y,1/2-x,1/2+z

loop_
_atom_site_label
_atom_site_type_symbol
_atom_site_fract_x
_atom_site_fract_y
_atom_site_fract_z
_atom_site_U_iso_or_equiv
_atom_site_adp_type
_atom_site_occupancy_[sic]
_atom_site_calc_flag
_atom_site_refinement_flags
_atom_site_occupancy
Ir(1) Ir 0.09947(2) 0.09947(2) 0.07918(2) 0.02809(8) Uani 2.00 d SP 1
N(1) N -0.0780(5) 0.0780(5) 0.0597(5) 0.030(1) Uani 2.00 d SP 1
N(2) N -0.1981(6) 0.1981(6) 0.1539(7) 0.058(2) Uani 2.00 d SP 1
C(1) C -0.1402(7) 0.1402(7) 0.1079(8) 0.038(2) Uani 2.00 d SP 1
C(2) C 0.192(1) 0.1113(9) 0.2027(7) 0.069(3) Uani 1.00 d . 1
C(3) C 0.2618(9) 0.129(1) 0.132(1) 0.110(5) Uani 1.00 d . 1
C(4) C 0.2282(7) 0.2282(7) 0.088(1) 0.118(7) Uani 2.00 d SP 1
C(5) C 0.222(3) 0.030(1) 0.264(1) 0.27(1) Uani 1.00 d . 1
C(6) C 0.371(1) 0.068(3) 0.111(2) 0.32(2) Uani 1.00 d . 1
C(7) C 0.289(1) 0.289(1) 0.016(2) 0.23(1) Uani 2.00 d SP 1
H(1) H 0.164(3) 0.028(1) 0.307(1) 0.33(2) Uiso 1.00 calc . 1
H(2) H 0.231(3) -0.041(1) 0.239(1) 0.33(2) Uiso 1.00 calc . 1
H(3) H 0.290(3) 0.052(1) 0.292(1) 0.33(2) Uiso 1.00 calc . 1
H(4) H 0.346(1) -0.006(3) 0.100(2) 0.38(3) Uiso 1.00 calc . 1
H(5) H 0.410(1) 0.095(3) 0.061(2) 0.38(3) Uiso 1.00 calc . 1
H(6) H 0.420(1) 0.068(3) 0.160(2) 0.38(3) Uiso 1.00 calc . 1
H(7) H 0.336(1) 0.336(1) 0.044(2) 0.28(2) Uiso 1.00 calc S 1
H(8) H 0.311(1) 0.242(1) -0.031(2) 0.28(2) Uiso 0.50 calc P 1
H(9) H 0.244(1) 0.348(1) -0.006(2) 0.28(2) Uiso 0.50 calc P 1

loop_
_atom_site_aniso_label
_atom_site_aniso_U_11
_atom_site_aniso_U_22
_atom_site_aniso_U_33
_atom_site_aniso_U_12
_atom_site_aniso_U_13
_atom_site_aniso_U_23
Ir(1) 0.0278(2) 0.0278(2) 0.0288(2) -0.0012(1) -0.0044(1) -0.0044(1)
N(1) 0.033(3) 0.033(3) 0.026(4) 0.003(3) 0.001(2) -0.001(2)
N(2) 0.059(4) 0.059(4) 0.056(6) 0.025(6) 0.010(3) -0.010(3)
C(1) 0.037(3) 0.037(3) 0.039(5) 0.000(4) -0.001(3) 0.001(3)
C(2) 0.089(7) 0.057(6) 0.061(5) -0.016(5) -0.043(5) -0.002(5)
C(3) 0.026(5) 0.15(1) 0.15(1) 0.004(6) -0.025(7) -0.11(1)
C(4) 0.15(2) 0.15(2) 0.06(1) -0.13(2) -0.007(4) -0.007(4)
C(5) 0.50(4) 0.07(1) 0.24(3) 0.00(2) -0.30(3) 0.00(1)
C(6) 0.034(7) 0.49(5) 0.42(4) 0.05(1) -0.07(1) -0.37(4)
C(7) 0.31(3) 0.31(3) 0.08(2) -0.25(4) 0.004(8) 0.004(8)

loop_
_atom_type_symbol
_atom_type_description
_atom_type_scat_dispersion_real
_atom_type_scat_dispersion_imag
_atom_type_scat_source
C C 0.003 0.002
;International Tables for Crystallography
(1992, Vol. C, Tables 4.2.6.8 and 6.1.1.1)
;
H H 0.000 0.000
;International Tables for Crystallography
(1992, Vol. C, Table 6.1.1.2)
;
N N 0.006 0.003
;International Tables for Crystallography
(1992, Vol. C, Tables 4.2.6.8 and 6.1.1.1)
;
Ir Ir -1.444 7.990
;International Tables for Crystallography
(1992, Vol. C, Tables 4.2.6.8 and 6.1.1.1)
;

loop_
_geom_angle_atom_site_label_1
_geom_angle_atom_site_label_2
_geom_angle_atom_site_label_3
_geom_angle
_geom_angle_site_symmetry_1
_geom_angle_site_symmetry_3
_geom_angle_publ_flag
N(1) Ir(1) N(1) 75.3(2) . 2_555 yes
N(1) Ir(1) N(1) 74.5(3) . 3_555 yes
N(1) Ir(1) C(2) 128.5(4) . . yes
N(1) Ir(1) C(2) 104.0(3) . 7_555 yes
N(1) Ir(1) C(3) 165.2(5) . . yes
N(1) Ir(1) C(3) 109.0(5) . 7_555 yes
N(1) Ir(1) C(4) 141.9(3) . . yes
N(1) Ir(1) N(1) 74.5(3) 2_555 3_555 yes
N(1) Ir(1) C(2) 104.0(3) 2_555 . yes
N(1) Ir(1) C(2) 128.5(4) 2_555 7_555 yes
N(1) Ir(1) C(3) 109.0(5) 2_555 . yes
N(1) Ir(1) C(3) 165.2(5) 2_555 7_555 yes
N(1) Ir(1) C(4) 141.9(3) 2_555 . yes
N(1) Ir(1) C(2) 156.4(3) 3_555 . yes
N(1) Ir(1) C(2) 156.4(3) 3_555 7_555 yes
N(1) Ir(1) C(3) 120.2(5) 3_555 . yes
N(1) Ir(1) C(3) 120.2(5) 3_555 7_555 yes
N(1) Ir(1) C(4) 103.4(5) 3_555 . yes
C(2) Ir(1) C(2) 36.3(6) . 7_555 yes
C(2) Ir(1) C(3) 37.2(5) . . yes
C(2) Ir(1) C(3) 62.0(5) . 7_555 yes
C(2) Ir(1) C(4) 62.8(5) . . yes
C(2) Ir(1) C(3) 62.0(5) 7_555 . yes
C(2) Ir(1) C(3) 37.2(5) 7_555 7_555 yes
C(2) Ir(1) C(4) 62.8(5) 7_555 . yes
C(3) Ir(1) C(3) 63.4(9) . 7_555 yes
C(3) Ir(1) C(4) 38.3(6) . . yes
C(3) Ir(1) C(4) 38.3(6) 7_555 . yes
Ir(1) N(1) Ir(1) 102.4(2) . 2_555 yes
Ir(1) N(1) Ir(1) 103.8(3) . 3_555 yes
Ir(1) N(1) C(1) 115.0(6) . . yes
Ir(1) N(1) Ir(1) 103.8(3) 2_555 3_555 yes
Ir(1) N(1) C(1) 115.0(6) 2_555 . yes
Ir(1) N(1) C(1) 115.1(6) 3_555 . yes
N(1) C(1) N(2) 179(1) . . yes
Ir(1) C(2) C(2) 71.9(3) . 7_555 yes
Ir(1) C(2) C(3) 69.3(7) . . yes
Ir(1) C(2) C(5) 131(1) . . yes
C(2) C(2) C(3) 108.6(8) 7_555 . yes
C(2) C(2) C(5) 132(1) 7_555 . yes
C(3) C(2) C(5) 118(1) . . yes
Ir(1) C(3) C(2) 73.5(6) . . yes
Ir(1) C(3) C(4) 72.7(7) . . yes
Ir(1) C(3) C(6) 127(1) . . yes
C(2) C(3) C(4) 108(1) . . yes
C(2) C(3) C(6) 127(1) . . yes
C(4) C(3) C(6) 122(1) . . yes
Ir(1) C(4) C(3) 69.0(6) . . yes
Ir(1) C(4) C(3) 69.0(6) . 7_555 yes
Ir(1) C(4) C(7) 129(1) . . yes
C(3) C(4) C(3) 104(1) . 7_555 yes
C(3) C(4) C(7) 127(1) . . yes
C(3) C(4) C(7) 127(1) 7_555 . yes

loop_
_geom_bond_atom_site_label_1
_geom_bond_atom_site_label_2
_geom_bond_distance
_geom_bond_site_symmetry_2
_geom_bond_publ_flag
Ir(1) N(1) 2.159(6) . yes
Ir(1) N(1) 2.159(6) 2_555 yes
Ir(1) N(1) 2.149(7) 3_555 yes
Ir(1) C(2) 2.19(1) . yes
Ir(1) C(2) 2.19(1) 7_555 yes
Ir(1) C(3) 2.13(1) . yes
Ir(1) C(3) 2.13(1) 7_555 yes
Ir(1) C(4) 2.183(9) . yes
N(1) C(1) 1.28(1) . yes
N(2) C(1) 1.21(1) . yes
C(2) C(2) 1.36(2) 7_555 yes
C(2) C(3) 1.38(2) . yes
C(2) C(5) 1.40(2) . yes
C(3) C(4) 1.42(2) . yes
C(3) C(6) 1.54(2) . yes
C(4) C(7) 1.50(3) . yes

loop_
_geom_contact_atom_site_label_1
_geom_contact_atom_site_label_2
_geom_contact_distance
_geom_contact_site_symmetry_2
Ir(1) Ir(1) 3.3909(5) 4_555
N(1) N(1) 2.61(1) 4_555
N(2) C(2) 3.42(1) 12_455
N(2) C(2) 3.42(1) 14_455
C(6) C(6) 3.48(4) 2_655

loop_
_geom_torsion_atom_site_label_1
_geom_torsion_atom_site_label_2
_geom_torsion_atom_site_label_3
_geom_torsion_atom_site_label_4
_geom_torsion
_geom_torsion_site_symmetry_2
_geom_torsion_site_symmetry_3
_geom_torsion_site_symmetry_4
_geom_torsion_publ_flag
Ir(1) N(1) Ir(1) N(1) -16.1(4) . 2_555 2_555 yes
Ir(1) N(1) Ir(1) N(1) -93.7(2) . 2_555 4_555 yes
Ir(1) N(1) Ir(1) C(2) 110.6(4) . 2_555 2_555 yes
Ir(1) N(1) Ir(1) C(2) 80.3(4) . 2_555 8_555 yes
Ir(1) N(1) Ir(1) C(3) 149.1(5) . 2_555 2_555 yes
Ir(1) N(1) Ir(1) C(3) 92(1) . 2_555 8_555 yes
Ir(1) N(1) Ir(1) C(4) 174.2(8) . 2_555 2_555 yes
Ir(1) N(1) Ir(1) N(1) 14.0(3) . 3_555 3_555 yes
Ir(1) N(1) Ir(1) N(1) 92.8(2) . 3_555 4_555 yes
Ir(1) N(1) Ir(1) C(2) -177.7(7) . 3_555 3_555 yes
Ir(1) N(1) Ir(1) C(2) -75.5(8) . 3_555 5_555 yes
Ir(1) N(1) Ir(1) C(3) -164.0(5) . 3_555 3_555 yes
Ir(1) N(1) Ir(1) C(3) -89.2(6) . 3_555 5_555 yes
Ir(1) N(1) Ir(1) C(4) -126.6(3) . 3_555 3_555 yes
Ir(1) N(1) C(1) N(2) -59(64) . . . yes
Ir(1) N(1) Ir(1) N(1) 16.1(4) 2_555 2_555 . yes
Ir(1) N(1) Ir(1) N(1) 93.7(2) 2_555 2_555 4_555 yes
Ir(1) N(1) Ir(1) C(2) -80.3(4) 2_555 2_555 2_555 yes
Ir(1) N(1) Ir(1) C(2) -110.6(4) 2_555 2_555 8_555 yes
Ir(1) N(1) Ir(1) C(3) -92(1) 2_555 2_555 2_555 yes
Ir(1) N(1) Ir(1) C(3) -149.1(5) 2_555 2_555 8_555 yes
Ir(1) N(1) Ir(1) C(4) -174.2(8) 2_555 2_555 2_555 yes
Ir(1) N(1) Ir(1) N(1) -14.0(3) 2_555 4_555 3_555 yes
Ir(1) N(1) Ir(1) N(1) -92.8(2) 2_555 4_555 4_555 yes
Ir(1) N(1) Ir(1) C(2) 75.5(8) 2_555 4_555 4_555 yes
Ir(1) N(1) Ir(1) C(2) 177.7(7) 2_555 4_555 6_555 yes
Ir(1) N(1) Ir(1) C(3) 89.2(6) 2_555 4_555 4_555 yes
Ir(1) N(1) Ir(1) C(3) 164.0(5) 2_555 4_555 6_555 yes
Ir(1) N(1) Ir(1) C(4) 126.6(3) 2_555 4_555 4_555 yes
Ir(1) N(1) C(1) N(2) 59(64) 2_555 2_555 2_555 yes
Ir(1) N(1) Ir(1) N(1) -14.1(3) 3_555 3_555 . yes
Ir(1) N(1) Ir(1) N(1) -91.7(2) 3_555 3_555 4_555 yes
Ir(1) N(1) Ir(1) C(2) 171.8(4) 3_555 3_555 3_555 yes
Ir(1) N(1) Ir(1) C(2) 141.5(4) 3_555 3_555 5_555 yes
Ir(1) N(1) Ir(1) C(3) 159(1) 3_555 3_555 3_555 yes
Ir(1) N(1) Ir(1) C(3) 103.0(5) 3_555 3_555 5_555 yes
Ir(1) N(1) Ir(1) C(4) 77.9(8) 3_555 3_555 3_555 yes
Ir(1) N(1) Ir(1) N(1) 14.1(3) 3_555 4_555 2_555 yes
Ir(1) N(1) Ir(1) N(1) 91.7(2) 3_555 4_555 4_555 yes
Ir(1) N(1) Ir(1) C(2) -141.5(4) 3_555 4_555 4_555 yes
Ir(1) N(1) Ir(1) C(2) -171.8(4) 3_555 4_555 6_555 yes
Ir(1) N(1) Ir(1) C(3) -103.0(5) 3_555 4_555 4_555 yes
Ir(1) N(1) Ir(1) C(3) -159(1) 3_555 4_555 6_555 yes
Ir(1) N(1) Ir(1) C(4) -77.9(8) 3_555 4_555 4_555 yes
Ir(1) N(1) C(1) N(2) 180.0 3_555 3_555 3_555 yes
Ir(1) C(2) C(2) C(3) -59.8(8) . 7_555 7_555 yes
Ir(1) C(2) C(2) C(5) 130(1) . 7_555 7_555 yes
Ir(1) C(2) C(3) C(4) 64.5(9) . . . yes
Ir(1) C(2) C(3) C(6) -125(1) . . . yes
Ir(1) C(2) C(2) C(3) 59.8(8) 7_555 . . yes
Ir(1) C(2) C(2) C(5) -130(1) 7_555 . . yes
Ir(1) C(2) C(3) C(4) -64.5(9) 7_555 7_555 . yes
Ir(1) C(2) C(3) C(6) 125(1) 7_555 7_555 7_555 yes
Ir(1) C(3) C(2) C(2) -61.4(4) . . 7_555 yes
Ir(1) C(3) C(2) C(5) 127(1) . . . yes
Ir(1) C(3) C(4) C(3) 60(1) . . 7_555 yes
Ir(1) C(3) C(4) C(7) -124(1) . . . yes
Ir(1) C(3) C(2) C(2) 61.4(4) 7_555 7_555 . yes
Ir(1) C(3) C(2) C(5) -127(1) 7_555 7_555 7_555 yes
Ir(1) C(3) C(4) C(3) -60(1) 7_555 . . yes
Ir(1) C(3) C(4) C(7) 124(1) 7_555 . . yes
Ir(1) C(4) C(3) C(2) -65.0(9) . . . yes
Ir(1) C(4) C(3) C(6) 124(1) . . . yes
Ir(1) C(4) C(3) C(2) 65.0(9) . 7_555 7_555 yes
Ir(1) C(4) C(3) C(6) -124(1) . 7_555 7_555 yes
N(1) Ir(1) N(1) Ir(1) -16.1(4) . 2_555 2_555 yes
N(1) Ir(1) N(1) Ir(1) 91.7(2) . 2_555 4_555 yes
N(1) Ir(1) N(1) C(1) -141.6(6) . 2_555 2_555 yes
N(1) Ir(1) N(1) Ir(1) 14.0(3) . 3_555 3_555 yes
N(1) Ir(1) N(1) Ir(1) -92.8(2) . 3_555 4_555 yes
N(1) Ir(1) N(1) C(1) 140.6(5) . 3_555 3_555 yes
N(1) Ir(1) C(2) C(2) -55.9(3) . . 7_555 yes
N(1) Ir(1) C(2) C(3) -174.8(8) . . . yes
N(1) Ir(1) C(2) C(5) 75(1) . . . yes
N(1) Ir(1) C(2) C(2) 138.1(2) . 7_555 . yes
N(1) Ir(1) C(2) C(3) -103.0(8) . 7_555 7_555 yes
N(1) Ir(1) C(2) C(5) 6(1) . 7_555 7_555 yes
N(1) Ir(1) C(3) C(2) 16(2) . . . yes
N(1) Ir(1) C(3) C(4) -100(1) . . . yes
N(1) Ir(1) C(3) C(6) 141(1) . . . yes
N(1) Ir(1) C(3) C(2) 88.3(8) . 7_555 7_555 yes
N(1) Ir(1) C(3) C(4) -155.0(8) . 7_555 . yes
N(1) Ir(1) C(3) C(6) -36(1) . 7_555 7_555 yes
N(1) Ir(1) C(4) C(3) 156.0(8) . . . yes
N(1) Ir(1) C(4) C(3) 40(1) . . 7_555 yes
N(1) Ir(1) C(4) C(7) -81(1) . . . yes
N(1) Ir(1) N(1) Ir(1) 16.1(4) 2_555 2_555 . yes
N(1) Ir(1) N(1) Ir(1) -91.7(2) 2_555 2_555 4_555 yes
N(1) Ir(1) N(1) C(1) 141.6(6) 2_555 2_555 2_555 yes
N(1) Ir(1) N(1) Ir(1) -14.0(3) 2_555 4_555 3_555 yes
N(1) Ir(1) N(1) Ir(1) 92.8(2) 2_555 4_555 4_555 yes
N(1) Ir(1) N(1) C(1) -140.6(5) 2_555 4_555 4_555 yes
N(1) Ir(1) C(2) C(2) -138.1(2) 2_555 2_555 8_555 yes
N(1) Ir(1) C(2) C(3) 103.0(8) 2_555 2_555 2_555 yes
N(1) Ir(1) C(2) C(5) -6(1) 2_555 2_555 2_555 yes
N(1) Ir(1) C(2) C(2) 55.9(3) 2_555 8_555 2_555 yes
N(1) Ir(1) C(2) C(3) 174.8(8) 2_555 8_555 8_555 yes
N(1) Ir(1) C(2) C(5) -75(1) 2_555 8_555 8_555 yes
N(1) Ir(1) C(3) C(2) -88.3(8) 2_555 2_555 2_555 yes
N(1) Ir(1) C(3) C(4) 155.0(8) 2_555 2_555 2_555 yes
N(1) Ir(1) C(3) C(6) 36(1) 2_555 2_555 2_555 yes
N(1) Ir(1) C(3) C(2) -16(2) 2_555 8_555 8_555 yes
N(1) Ir(1) C(3) C(4) 100(1) 2_555 8_555 2_555 yes
N(1) Ir(1) C(3) C(6) -141(1) 2_555 8_555 8_555 yes
N(1) Ir(1) C(4) C(3) -40(1) 2_555 2_555 2_555 yes
N(1) Ir(1) C(4) C(3) -156.0(8) 2_555 2_555 8_555 yes
N(1) Ir(1) C(4) C(7) 81(1) 2_555 2_555 2_555 yes
N(1) Ir(1) N(1) Ir(1) -14.1(3) 3_555 3_555 . yes
N(1) Ir(1) N(1) Ir(1) 93.7(2) 3_555 3_555 4_555 yes
N(1) Ir(1) N(1) C(1) -140.8(6) 3_555 3_555 3_555 yes
N(1) Ir(1) N(1) Ir(1) 14.1(3) 3_555 4_555 2_555 yes
N(1) Ir(1) N(1) Ir(1) -93.7(2) 3_555 4_555 4_555 yes
N(1) Ir(1) N(1) C(1) 140.8(6) 3_555 4_555 4_555 yes
N(1) Ir(1) C(2) C(2) 138.6(8) 3_555 3_555 5_555 yes
N(1) Ir(1) C(2) C(3) 19(1) 3_555 3_555 3_555 yes
N(1) Ir(1) C(2) C(5) -90(1) 3_555 3_555 3_555 yes
N(1) Ir(1) C(2) C(2) -138.6(8) 3_555 5_555 3_555 yes
N(1) Ir(1) C(2) C(3) -19(1) 3_555 5_555 5_555 yes
N(1) Ir(1) C(2) C(5) 90(1) 3_555 5_555 5_555 yes
N(1) Ir(1) C(3) C(2) -171.0(6) 3_555 3_555 3_555 yes
N(1) Ir(1) C(3) C(4) 72.4(10) 3_555 3_555 3_555 yes
N(1) Ir(1) C(3) C(6) -45(1) 3_555 3_555 3_555 yes
N(1) Ir(1) C(3) C(2) 171.0(6) 3_555 5_555 5_555 yes
N(1) Ir(1) C(3) C(4) -72.4(10) 3_555 5_555 3_555 yes
N(1) Ir(1) C(3) C(6) 45(1) 3_555 5_555 5_555 yes
N(1) Ir(1) C(4) C(3) -122.1(9) 3_555 3_555 3_555 yes
N(1) Ir(1) C(4) C(3) 122.1(9) 3_555 3_555 5_555 yes
N(1) Ir(1) C(4) C(7) 0(1) 3_555 3_555 3_555 yes
C(1) N(1) Ir(1) C(2) 45.2(8) . . . yes
C(1) N(1) Ir(1) C(2) 14.9(7) . . 7_555 yes
C(1) N(1) Ir(1) C(3) 32(2) . . . yes
C(1) N(1) Ir(1) C(3) -23.6(8) . . 7_555 yes
C(1) N(1) Ir(1) C(4) -48(1) . . . yes
C(1) N(1) Ir(1) C(2) -14.9(7) . 2_555 2_555 yes
C(1) N(1) Ir(1) C(2) -45.2(8) . 2_555 8_555 yes
C(1) N(1) Ir(1) C(3) 23.6(8) . 2_555 2_555 yes
C(1) N(1) Ir(1) C(3) -32(2) . 2_555 8_555 yes
C(1) N(1) Ir(1) C(4) 48(1) . 2_555 2_555 yes
C(1) N(1) Ir(1) C(2) -51(1) . 3_555 3_555 yes
C(1) N(1) Ir(1) C(2) 51(1) . 3_555 5_555 yes
C(1) N(1) Ir(1) C(3) -37.4(8) . 3_555 3_555 yes
C(1) N(1) Ir(1) C(3) 37.4(8) . 3_555 5_555 yes
C(1) N(1) Ir(1) C(4) 0.0(6) . 3_555 3_555 yes
C(2) Ir(1) C(2) C(3) 118.9(8) . 7_555 7_555 yes
C(2) Ir(1) C(2) C(5) -131(1) . 7_555 7_555 yes
C(2) Ir(1) C(3) C(4) -116(1) . . . yes
C(2) Ir(1) C(3) C(6) 125(2) . . . yes
C(2) Ir(1) C(3) C(4) 80.7(9) . 7_555 . yes
C(2) Ir(1) C(3) C(6) -160(1) . 7_555 7_555 yes
C(2) Ir(1) C(4) C(3) 37.4(9) . . . yes
C(2) Ir(1) C(4) C(3) -78.3(10) . . 7_555 yes
C(2) Ir(1) C(4) C(7) 159(1) . . . yes
C(2) C(2) Ir(1) C(3) -36.8(6) 7_555 . . yes
C(2) C(2) Ir(1) C(3) -118.9(8) 7_555 . 7_555 yes
C(2) C(2) Ir(1) C(4) -80.3(4) 7_555 . . yes
C(2) C(2) C(3) C(4) -3(1) 7_555 7_555 . yes
C(2) C(2) C(3) C(6) -173(1) 7_555 7_555 7_555 yes
C(2) C(3) Ir(1) C(3) 77.9(8) . . 7_555 yes
C(2) C(3) Ir(1) C(4) 116(1) . . . yes
C(2) C(3) C(4) C(3) -4(1) . . 7_555 yes
C(2) C(3) C(4) C(7) 170(1) . . . yes
C(3) Ir(1) C(2) C(5) -109(2) . . . yes
C(3) Ir(1) C(2) C(5) -168(1) . 7_555 7_555 yes
C(3) Ir(1) C(3) C(4) 38(1) . 7_555 . yes
C(3) Ir(1) C(3) C(6) 157(1) . 7_555 7_555 yes
C(3) Ir(1) C(4) C(7) 122(1) . . . yes
C(3) C(2) Ir(1) C(4) -38.6(8) . . . yes
C(3) C(2) C(2) C(3) 0.0 . 7_555 7_555 yes
C(3) C(2) C(2) C(5) -169(1) . 7_555 7_555 yes
C(3) C(4) C(3) C(6) 175(1) . 7_555 7_555 yes
C(4) Ir(1) C(2) C(5) -148(1) . . . yes
C(4) Ir(1) C(2) C(5) 148(1) . 7_555 7_555 yes
C(4) Ir(1) C(3) C(6) -118(2) . . . yes
C(4) Ir(1) C(3) C(6) 118(2) . 7_555 7_555 yes
C(4) C(3) C(2) C(5) -168(1) . . . yes
C(4) C(3) C(2) C(5) 168(1) 7_555 7_555 7_555 yes
C(5) C(2) C(2) C(5) 0.0 . 7_555 7_555 yes
C(5) C(2) C(3) C(6) 1(2) . . . yes
C(6) C(3) C(4) C(7) 0(2) . . . yes
C(6) C(3) C(4) C(7) 0(2) . . . yes
